data_1577123
loop_
_publ_author_name
'Olguin, Catherine'
'Tabacaru, Christian'
'Besse, Lennart'
'Simon, Martin'
'Golz, Christopher'
'Humanes, Marcos'
'Fernandez-Rodriguez, Manuel A.'
'Garc\'ia-Garc\'ia, Patricia'
'M\"ucke, Maike'
'Mata, Ricardo A.'
'Alcarazo, Manuel'

_publ_section_title
;
 Enantioselective Synthesis of Configurationally Stable [5]helicenes
 Containing 1,2-Azaborine Units
;
_journal_name_full 'Chemical Science'
_journal_paper_doi 10.1039/D6SC02344D
_journal_year 2026
_chemical_formula_moiety 'C40 H31 B Br N, 0.5[CH2Cl2], 0.5[CH3CN]'
_chemical_formula_sum 'C41.5 H33.5 B Br Cl N1.5'
_chemical_formula_weight 679.37
_space_group_crystal_system monoclinic
_space_group_IT_number 14
_space_group_name_Hall '-P 2yn'
_space_group_name_H-M_alt 'P 1 21/n 1'
_atom_sites_solution_hydrogens mixed
_atom_sites_solution_primary dual
_audit_creation_date 2024-12-02
_audit_creation_method
;FinalCif V144 by Daniel Kratzert, Freiburg 2024, 
https://dkratzert.de/finalcif.html
;
_audit_update_record
;
2025-11-28 deposited with the CCDC.	2026-04-23 downloaded from the CCDC.
;
_cell_angle_alpha 90
_cell_angle_beta 90.805(8)
_cell_angle_gamma 90
_cell_formula_units_Z 8
_cell_length_a 16.220(7)
_cell_length_b 13.047(5)
_cell_length_c 31.385(13)
_cell_measurement_reflns_used 9018
_cell_measurement_temperature 100.00
_cell_measurement_theta_max 28.541
_cell_measurement_theta_min 2.304
_cell_volume 6641(5)
_computing_cell_refinement 'SAINT V8.40B (?, 2016)'
_computing_data_collection 'Bruker BIS V6.2.15/2021-03-16 and APEX4 2022.1-1'
_computing_data_reduction 'SAINT V8.40B (?, 2016)'
_computing_molecular_graphics 'Olex2 1.5 (Dolomanov et al., 2009)'
_computing_publication_material 'Olex2 1.5 (Dolomanov et al., 2009)'
_computing_structure_refinement 'XL  (Sheldrick, 2008)'
_computing_structure_solution 'XT  (Sheldrick, 2015)'
_diffrn_ambient_environment N~2~
_diffrn_ambient_temperature 100.00
_diffrn_detector CPAD
_diffrn_detector_area_resol_mean 7.41
_diffrn_detector_type 'Bruker PHOTON III'
_diffrn_measured_fraction_theta_full 1.000
_diffrn_measured_fraction_theta_max 0.995
_diffrn_measurement_device 'four-circle diffractometer'
_diffrn_measurement_device_type 'Bruker D8 VENTURE dual wavelength Mo/Cu'
_diffrn_measurement_method '\w and \f scans'
_diffrn_measurement_specimen_support 'MiTeGen micromount'
_diffrn_radiation_monochromator 'mirror optics'
_diffrn_radiation_probe x-ray
_diffrn_radiation_type MoK\a
_diffrn_radiation_wavelength 0.71073
_diffrn_reflns_av_R_equivalents 0.0575
_diffrn_reflns_av_unetI/netI 0.0313
_diffrn_reflns_Laue_measured_fraction_full 1.000
_diffrn_reflns_Laue_measured_fraction_max 0.995
_diffrn_reflns_limit_h_max 21
_diffrn_reflns_limit_h_min -21
_diffrn_reflns_limit_k_max 17
_diffrn_reflns_limit_k_min -11
_diffrn_reflns_limit_l_max 42
_diffrn_reflns_limit_l_min -42
_diffrn_reflns_number 182183
_diffrn_reflns_point_group_measured_fraction_full 1.000
_diffrn_reflns_point_group_measured_fraction_max 0.995
_diffrn_reflns_theta_full 25.242
_diffrn_reflns_theta_max 28.713
_diffrn_reflns_theta_min 2.003
_diffrn_source 'microfocus sealed X-ray tube'
_diffrn_source_current 1.0
_diffrn_source_power 0.05
_diffrn_source_type 'Incoatec I\ms'
_diffrn_source_voltage 50.0
_diffrn_standards_number 0
_exptl_absorpt_coefficient_mu 1.351
_exptl_absorpt_correction_T_max 1.0000
_exptl_absorpt_correction_T_min 0.5811
_exptl_absorpt_correction_type numerical
_exptl_absorpt_process_details
;
SADABS-2016/2 (Bruker,2016/2) was used for absorption correction.
wR2(int) was 0.1252 before and 0.0597 after correction.
The Ratio of minimum to maximum transmission is 0.5811.
The \l/2 correction factor is Not present.
;
_exptl_crystal_colour orange
_exptl_crystal_colour_primary orange
_exptl_crystal_density_diffrn 1.359
_exptl_crystal_description plate
_exptl_crystal_F_000 2800
_exptl_crystal_recrystallization_method
'Crystallized from a mixture of acetonitrile and dichloromethane by solvent vapor diffusion method.'
_exptl_crystal_size_max 0.417
_exptl_crystal_size_mid 0.278
_exptl_crystal_size_min 0.058
_refine_diff_density_max 1.199
_refine_diff_density_min -1.170
_refine_diff_density_rms 0.064
_refine_ls_extinction_method none
_refine_ls_goodness_of_fit_ref 1.028
_refine_ls_hydrogen_treatment mixed
_refine_ls_matrix_type full
_refine_ls_number_parameters 961
_refine_ls_number_reflns 17099
_refine_ls_number_restraints 391
_refine_ls_restrained_S_all 1.025
_refine_ls_R_factor_all 0.0693
_refine_ls_R_factor_gt 0.0499
_refine_ls_shift/su_max 0.002
_refine_ls_shift/su_mean 0.000
_refine_ls_structure_factor_coef Fsqd
_refine_ls_weighting_details 'w=1/[\s^2^(Fo^2^)+(0.0611P)^2^+6.5956P] where P=(Fo^2^+2Fc^2^)/3'
_refine_ls_weighting_scheme calc
_refine_ls_wR_factor_gt 0.1287
_refine_ls_wR_factor_ref 0.1415
_reflns_Friedel_coverage 0.000
_reflns_number_gt 12894
_reflns_number_total 17099
_reflns_threshold_expression 'I > 2\s(I)'
_cod_data_source_file d6sc02344d2.cif
_cod_data_source_block mo_2459_cg_0m
_cod_original_formula_sum 'C41.50 H33.50 B Br Cl N1.50'
_cod_database_code 1577123
_olex2_refinement_description
;
1. Fixed Uiso
 At 1.2 times of:
  All C(H) groups, All C(H,H) groups, All N(H) groups
 At 1.5 times of:
  All C(H,H,H) groups
2. Restrained distances
 N2-H2 = N1-H1
 0.88 with sigma of 0.02
 C55A-C67A \\sim C55A-C67B
 with sigma of 0.02
 C53-C54A \\sim C53-C54B
 with sigma of 0.02
 C54A-C55A \\sim C54B-C55B
 with sigma of 0.02
 C54A-C56A \\sim C54B-C56B
 with sigma of 0.04
 C55A-C66A \\sim C55A-C66B
 with sigma of 0.04
 C54A-C67A \\sim C54B-C67A
 with sigma of 0.04
 C54A-C67B \\sim C54B-C67B
 with sigma of 0.04
 C57A-C65A \\sim C57A-C65B
 with sigma of 0.02
 C55A-C68A \\sim C55A-C68B
 with sigma of 0.04
 C55A-C56A \\sim C55B-C56B
 with sigma of 0.02
 C55A-C67A \\sim C55B-C67A
 with sigma of 0.02
 C55A-C67B \\sim C55B-C67B
 with sigma of 0.02
 C51-C55A \\sim C51-C55B
 with sigma of 0.04
 C53-C55A \\sim C53-C55B
 with sigma of 0.04
 C55A-C57A \\sim C55B-C57B
 with sigma of 0.04
 C51-C56A \\sim C51-C56B
 with sigma of 0.02
 C65A-C66A \\sim C65B-C66B
 with sigma of 0.02
 C56A-C57A \\sim C56B-C57B
 with sigma of 0.02
 C56A-C58A \\sim C56B-C58A
 with sigma of 0.04
 C56A-C65A \\sim C56B-C65A
 with sigma of 0.04
 C66A-C67A \\sim C66B-C67B
 with sigma of 0.02
 C56A-C67A \\sim C56B-C67A
 with sigma of 0.04
 C66A-C71A \\sim C66B-C71B
 with sigma of 0.02
 C56A-C67B \\sim C56B-C67B
 with sigma of 0.04
 C56A-C65B \\sim C56B-C65B
 with sigma of 0.04
 C67A-C68A \\sim C67B-C68B
 with sigma of 0.02
 C68A-C69A \\sim C68B-C69B
 with sigma of 0.02
 C69A-C70A \\sim C69B-C70B
 with sigma of 0.02
 C70A-C71A \\sim C70B-C71B
 with sigma of 0.02
 C57A-C66A \\sim C57A-C66B
 with sigma of 0.04
 C65A-C67A \\sim C65B-C67B
 with sigma of 0.04
 C65A-C71A \\sim C65B-C71B
 with sigma of 0.04
 C66A-C68A \\sim C66B-C68B
 with sigma of 0.04
 C66A-C70A \\sim C66B-C70B
 with sigma of 0.04
 C67A-C69A \\sim C67B-C69B
 with sigma of 0.04
 C67A-C71A \\sim C67B-C71B
 with sigma of 0.04
 C68A-C70A \\sim C68B-C70B
 with sigma of 0.04
 C69A-C71A \\sim C69B-C71B
 with sigma of 0.04
 C57A-C58A \\sim C57B-C58A
 with sigma of 0.02
 C57A-C65A \\sim C57B-C65A
 with sigma of 0.02
 C57A-C65B \\sim C57B-C65B
 with sigma of 0.02
 C51-C57A \\sim C51-C57B
 with sigma of 0.04
 C57A-C58A \\sim C57A-C58B
 with sigma of 0.02
 C58A-C59A \\sim C58B-C59B
 with sigma of 0.02
 C58A-C63A \\sim C58B-C63B
 with sigma of 0.02
 C58A-C57B \\sim C58B-C57B
 with sigma of 0.02
 C59A-C60A \\sim C59B-C60B
 with sigma of 0.02
 C60A-C61A \\sim C60B-C61B
 with sigma of 0.02
 C61A-C62A \\sim C61B-C62B
 with sigma of 0.02
 C61A-C64A \\sim C61B-C64B
 with sigma of 0.02
 C62A-C63A \\sim C62B-C63B
 with sigma of 0.02
 C57A-C59A \\sim C57A-C59B
 with sigma of 0.04
 C57A-C63A \\sim C57A-C63B
 with sigma of 0.04
 C58A-C60A \\sim C58B-C60B
 with sigma of 0.04
 C58A-C62A \\sim C58B-C62B
 with sigma of 0.04
 C59A-C61A \\sim C59B-C61B
 with sigma of 0.04
 C59A-C63A \\sim C59B-C63B
 with sigma of 0.04
 C59A-C57B \\sim C59B-C57B
 with sigma of 0.04
 C60A-C62A \\sim C60B-C62B
 with sigma of 0.04
 C60A-C64A \\sim C60B-C64B
 with sigma of 0.04
 C61A-C63A \\sim C61B-C63B
 with sigma of 0.04
 C62A-C64A \\sim C62B-C64B
 with sigma of 0.04
 C63A-C57B \\sim C63B-C57B
 with sigma of 0.04
 Br1A-C1 \\sim Br1B-C1
 with sigma of 0.02
3. Uiso/Uaniso restraints and constraints
C54A \\sim C54B: within 2A with sigma of 0.001 and sigma for terminal atoms of
0.002 within 2A
C55A \\sim C55B: within 2A with sigma of 0.001 and sigma for terminal atoms of
0.002 within 2A
C56A \\sim C56B: within 2A with sigma of 0.002 and sigma for terminal atoms of
0.004 within 2A
Uanis(C55B) \\sim Ueq, Uanis(C55A) \\sim Ueq: with sigma of 0.002 and sigma for
terminal atoms of 0.008
Uanis(C56B) \\sim Ueq, Uanis(C56A) \\sim Ueq: with sigma of 0.002 and sigma for
terminal atoms of 0.008
Uanis(C54B) \\sim Ueq, Uanis(C54A) \\sim Ueq: with sigma of 0.002 and sigma for
terminal atoms of 0.008
4. Rigid body (RIGU) restrains
 C51, C53, C54B, C55B, C56B, C57B, C58B, C59B, C60B, C61B, C62B, C63B, C64B,
 C65B, C66B, C67B, C68B, C69B, C70B, C71B
 with sigma for 1-2 distances of 0.001 and sigma for 1-3 distances of 0.002
 C55A, C56A, C57A, C58A, C59A, C60A, C61A, C62A, C63A, C64A, C65A, C66A, C67A,
 C68A, C69A, C70A, C71A
 with sigma for 1-2 distances of 0.001 and sigma for 1-3 distances of 0.002
5. Others
 Fixed Sof: Br1A(0.5) Br1B(0.5) H53(0.5) H53A(0.5) C54A(0.5) H54A(0.5)
 C54B(0.5) H54B(0.5) C55A(0.5) C55B(0.5) C56A(0.5) C56B(0.5) C57A(0.5)
 C57B(0.5) C58A(0.5) C58B(0.5) C59A(0.5) H59A(0.5) C59B(0.5) H59B(0.5)
 C60A(0.5) H60A(0.5) C60B(0.5) H60B(0.5) C61A(0.5) C61B(0.5) C62A(0.5)
 H62A(0.5) C62B(0.5) H62B(0.5) C63A(0.5) H63A(0.5) C63B(0.5) H63B(0.5)
 C64A(0.5) H64A(0.5) H64B(0.5) H64C(0.5) C64B(0.5) H64D(0.5) H64E(0.5)
 H64F(0.5) C65A(0.5) H65A(0.5) C65B(0.5) H65B(0.5) C66A(0.5) C66B(0.5)
 C67A(0.5) C67B(0.5) C68A(0.5) H68A(0.5) C68B(0.5) H68B(0.5) C69A(0.5)
 H69A(0.5) C69B(0.5) H69B(0.5) C70A(0.5) H70A(0.5) C70B(0.5) H70B(0.5)
 C71A(0.5) H71A(0.5) C71B(0.5) H71B(0.5)
6.a Aromatic/amide H refined with riding coordinates:
 C4(H4), C5(H5), C6(H6), C7(H7), C12(H12), C15(H15), C16(H16), C17(H17),
 C18(H18), C20(H20), C21(H21), C24(H24), C25(H25), C27(H27), C28(H28), C31(H31),
  C34(H34), C36(H36), C42(H42), C46(H46), C47(H47), C48(H48), C49(H49),
 C53(H53), C53(H53A), C54A(H54A), C54B(H54B), C59A(H59A), C59B(H59B),
 C60A(H60A), C60B(H60B), C62A(H62A), C62B(H62B), C63A(H63A), C63B(H63B),
 C65A(H65A), C65B(H65B), C68A(H68A), C68B(H68B), C69A(H69A), C69B(H69B),
 C70A(H70A), C70B(H70B), C71A(H71A), C71B(H71B), C74(H74), C76(H76)
6.b Idealised Me refined as rotating group:
 C29(H29A,H29B,H29C), C38(H38A,H38B,H38C), C39(H39A,H39B,H39C), C40(H40A,H40B,
 H40C), C64A(H64A,H64B,H64C), C64B(H64D,H64E,H64F), C78(H78A,H78B,H78C),
 C79(H79A,H79B,H79C), C80(H80A,H80B,H80C)
;
_olex2_submission_special_instructions 'No special instructions were received'
_shelx_shelxl_version_number 2018/3
_smtbx_masks_void_probe_radius 1.2
_smtbx_masks_void_truncation_radius 1.2
_shelx_space_group_comment
;
The symmetry employed for this shelxl refinement is uniquely defined
by the following loop, which should always be used as a source of
symmetry information in preference to the above space-group names.
They are only intended as comments.
;
_shelx_estimated_absorpt_t_min 0.603
_shelx_estimated_absorpt_t_max 0.926
_diffrn_measurement_ambient_temperature_device_make 'Oxford Cryostream 800'

loop_
_space_group_symop_operation_xyz
'x, y, z'
'-x+1/2, y+1/2, -z+1/2'
'-x, -y, -z'
'x-1/2, -y-1/2, z-1/2'

loop_
_atom_site_label
_atom_site_type_symbol
_atom_site_fract_x
_atom_site_fract_y
_atom_site_fract_z
_atom_site_U_iso_or_equiv
_atom_site_adp_type
_atom_site_occupancy
_atom_site_site_symmetry_order
_atom_site_calc_flag
_atom_site_refinement_flags_posn
_atom_site_refinement_flags_adp
_atom_site_refinement_flags_occupancy
_atom_site_disorder_assembly
_atom_site_disorder_group
Br1A Br 0.3794(2) 0.9016(3) 0.41976(13) 0.0362(3) Uani 0.5 1 d D . P A 1
Br1B Br 0.3639(2) 0.8943(3) 0.41736(15) 0.0545(8) Uani 0.5 1 d D . P A 2
Br2 Br 0.63411(2) 0.39129(2) 0.08490(2) 0.04984(9) Uani 1 1 d . . . . .
N1 N 0.62772(10) 0.58954(13) 0.31944(5) 0.0218(3) Uani 1 1 d D . . . .
H1 H 0.6529(14) 0.5297(14) 0.3191(8) 0.026 Uiso 1 1 d D U . . .
N2 N 0.37255(10) 0.69337(13) 0.18290(6) 0.0245(3) Uani 1 1 d D . . . .
H2 H 0.3456(14) 0.7543(14) 0.1829(8) 0.029 Uiso 1 1 d D U . . .
C1 C 0.43525(13) 0.84593(17) 0.37262(7) 0.0290(4) Uani 1 1 d D . . . .
C2 C 0.42450(12) 0.88783(15) 0.33105(7) 0.0249(4) Uani 1 1 d . . . . .
C3 C 0.47403(11) 0.84697(15) 0.29784(6) 0.0216(4) Uani 1 1 d . . . . .
C4 C 0.45352(11) 0.87486(15) 0.25530(7) 0.0236(4) Uani 1 1 d . . . . .
H4 H 0.482771 0.844436 0.232542 0.028 Uiso 1 1 calc R U . . .
C5 C 0.39213(12) 0.94512(16) 0.24616(7) 0.0276(4) Uani 1 1 d . . . . .
H5 H 0.378924 0.961709 0.217388 0.033 Uiso 1 1 calc R U . . .
C6 C 0.34917(12) 0.99208(17) 0.27953(8) 0.0303(5) Uani 1 1 d . . . . .
H6 H 0.309356 1.043575 0.273350 0.036 Uiso 1 1 calc R U . . .
C7 C 0.36451(12) 0.96388(16) 0.32077(7) 0.0289(4) Uani 1 1 d . . . . .
H7 H 0.334622 0.995578 0.343000 0.035 Uiso 1 1 calc R U . . .
C8 C 0.53865(11) 0.77405(14) 0.30835(6) 0.0203(4) Uani 1 1 d . . . . .
C9 C 0.60174(11) 0.74311(15) 0.27773(6) 0.0208(4) Uani 1 1 d . . . . .
C10 C 0.63336(11) 0.80744(15) 0.24423(6) 0.0223(4) Uani 1 1 d . . . . .
C11 C 0.63248(12) 0.91908(16) 0.24648(7) 0.0251(4) Uani 1 1 d . . . . .
C12 C 0.65219(12) 0.97403(17) 0.21092(7) 0.0291(4) Uani 1 1 d . . . . .
H12 H 0.648526 1.046645 0.212095 0.035 Uiso 1 1 calc R U . . .
C13 C 0.67792(13) 0.92774(19) 0.17225(7) 0.0310(5) Uani 1 1 d . . . . .
C14 C 0.69212(12) 0.82125(18) 0.17154(7) 0.0288(4) Uani 1 1 d . . . . .
C15 C 0.72267(15) 0.7772(2) 0.13382(8) 0.0394(6) Uani 1 1 d . . . . .
H15 H 0.734176 0.705814 0.132906 0.047 Uiso 1 1 calc R U . . .
C16 C 0.73603(17) 0.8373(3) 0.09804(8) 0.0480(7) Uani 1 1 d . . . . .
H16 H 0.755910 0.806508 0.072755 0.058 Uiso 1 1 calc R U . . .
C17 C 0.72063(16) 0.9419(2) 0.09888(8) 0.0470(7) Uani 1 1 d . . . . .
H17 H 0.729181 0.982016 0.074083 0.056 Uiso 1 1 calc R U . . .
C18 C 0.69309(15) 0.9875(2) 0.13539(8) 0.0389(6) Uani 1 1 d . . . . .
H18 H 0.684129 1.059391 0.136006 0.047 Uiso 1 1 calc R U . . .
C19 C 0.67215(11) 0.76078(16) 0.20896(7) 0.0248(4) Uani 1 1 d . . . . .
C20 C 0.69224(12) 0.65500(16) 0.21120(6) 0.0251(4) Uani 1 1 d . . . . .
H20 H 0.714778 0.621790 0.187077 0.030 Uiso 1 1 calc R U . . .
C21 C 0.67951(11) 0.60046(15) 0.24766(7) 0.0239(4) Uani 1 1 d . . . . .
H21 H 0.700164 0.532548 0.250113 0.029 Uiso 1 1 calc R U . . .
C22 C 0.63592(11) 0.64426(15) 0.28172(6) 0.0210(4) Uani 1 1 d . . . . .
C23 C 0.62052(12) 0.97596(15) 0.28699(7) 0.0257(4) Uani 1 1 d . . . . .
C24 C 0.65995(12) 0.94587(16) 0.32496(7) 0.0264(4) Uani 1 1 d . . . . .
H24 H 0.693792 0.886441 0.325259 0.032 Uiso 1 1 calc R U . . .
C25 C 0.65016(14) 1.00184(17) 0.36213(8) 0.0338(5) Uani 1 1 d . . . . .
H25 H 0.677983 0.980667 0.387469 0.041 Uiso 1 1 calc R U . . .
C26 C 0.59999(16) 1.08889(19) 0.36287(9) 0.0399(6) Uani 1 1 d . . . . .
C27 C 0.56172(15) 1.11927(18) 0.32480(9) 0.0383(5) Uani 1 1 d . . . . .
H27 H 0.527731 1.178567 0.324505 0.046 Uiso 1 1 calc R U . . .
C28 C 0.57237(13) 1.06469(16) 0.28752(8) 0.0327(5) Uani 1 1 d . . . . .
H28 H 0.546584 1.087857 0.261919 0.039 Uiso 1 1 calc R U . . .
C29 C 0.5867(2) 1.1474(2) 0.40361(10) 0.0606(8) Uani 1 1 d . . . . .
H29A H 0.627079 1.125113 0.425184 0.091 Uiso 1 1 calc R U . . .
H29B H 0.530851 1.134184 0.413850 0.091 Uiso 1 1 calc R U . . .
H29C H 0.593364 1.220912 0.398283 0.091 Uiso 1 1 calc R U . . .
C30 C 0.53859(11) 0.72711(15) 0.34841(6) 0.0218(4) Uani 1 1 d . . . . .
C31 C 0.48556(13) 0.76516(16) 0.38049(7) 0.0272(4) Uani 1 1 d . . . . .
H31 H 0.485467 0.733506 0.407751 0.033 Uiso 1 1 calc R U . . .
C32 C 0.59377(11) 0.56965(15) 0.40034(6) 0.0214(4) Uani 1 1 d . . . . .
C33 C 0.55542(11) 0.47394(15) 0.40586(6) 0.0221(4) Uani 1 1 d . . . . .
C34 C 0.56001(12) 0.42450(16) 0.44531(6) 0.0247(4) Uani 1 1 d . . . . .
H34 H 0.533853 0.359857 0.448510 0.030 Uiso 1 1 calc R U . . .
C35 C 0.60178(12) 0.46717(16) 0.48008(6) 0.0260(4) Uani 1 1 d . . . . .
C36 C 0.63908(13) 0.56272(17) 0.47468(7) 0.0285(4) Uani 1 1 d . . . . .
H36 H 0.667034 0.593781 0.498135 0.034 Uiso 1 1 calc R U . . .
C37 C 0.63612(13) 0.61372(16) 0.43540(7) 0.0260(4) Uani 1 1 d . . . . .
C38 C 0.68289(16) 0.71348(18) 0.43012(8) 0.0369(5) Uani 1 1 d . . . . .
H38A H 0.728605 0.703035 0.410498 0.055 Uiso 1 1 calc R U . . .
H38B H 0.704682 0.735869 0.457873 0.055 Uiso 1 1 calc R U . . .
H38C H 0.645602 0.765994 0.418571 0.055 Uiso 1 1 calc R U . . .
C39 C 0.60555(16) 0.41094(19) 0.52211(7) 0.0355(5) Uani 1 1 d . . . . .
H39A H 0.552844 0.376381 0.526911 0.053 Uiso 1 1 calc R U . . .
H39B H 0.616324 0.459942 0.545186 0.053 Uiso 1 1 calc R U . . .
H39C H 0.649916 0.359997 0.521503 0.053 Uiso 1 1 calc R U . . .
C40 C 0.50917(14) 0.42281(18) 0.36950(7) 0.0322(5) Uani 1 1 d . . . . .
H40A H 0.548337 0.387231 0.351162 0.048 Uiso 1 1 calc R U . . .
H40B H 0.479369 0.474800 0.352825 0.048 Uiso 1 1 calc R U . . .
H40C H 0.469828 0.373256 0.380930 0.048 Uiso 1 1 calc R U . . .
C41 C 0.56839(13) 0.44038(17) 0.13037(7) 0.0294(4) Uani 1 1 d . . . . .
C42 C 0.51689(13) 0.52060(17) 0.12228(7) 0.0284(4) Uani 1 1 d . . . . .
H42 H 0.517060 0.552429 0.095061 0.034 Uiso 1 1 calc R U . . .
C43 C 0.46295(12) 0.55725(15) 0.15404(7) 0.0235(4) Uani 1 1 d . . . . .
C44 C 0.46186(11) 0.50914(15) 0.19386(6) 0.0224(4) Uani 1 1 d . . . . .
C45 C 0.52644(11) 0.43634(15) 0.20460(7) 0.0238(4) Uani 1 1 d . . . . .
C46 C 0.54566(12) 0.40684(16) 0.24705(7) 0.0280(4) Uani 1 1 d . . . . .
H46 H 0.515616 0.436211 0.269772 0.034 Uiso 1 1 calc R U . . .
C47 C 0.60697(13) 0.33646(17) 0.25620(8) 0.0328(5) Uani 1 1 d . . . . .
H47 H 0.619490 0.319212 0.284983 0.039 Uiso 1 1 calc R U . . .
C48 C 0.65064(13) 0.29055(17) 0.22323(8) 0.0346(5) Uani 1 1 d . . . . .
H48 H 0.689683 0.238166 0.229427 0.042 Uiso 1 1 calc R U . . .
C49 C 0.63717(13) 0.32100(17) 0.18207(8) 0.0323(5) Uani 1 1 d . . . . .
H49 H 0.668287 0.290690 0.159958 0.039 Uiso 1 1 calc R U . . .
C50 C 0.57752(12) 0.39714(16) 0.17167(7) 0.0268(4) Uani 1 1 d . . . . .
C51 C 0.39774(11) 0.53922(16) 0.22406(6) 0.0231(4) Uani 1 1 d D . . . .
C52 C 0.36347(11) 0.63743(16) 0.22034(6) 0.0240(4) Uani 1 1 d . . . . .
C53 C 0.31865(12) 0.67990(18) 0.25424(7) 0.0297(4) Uani 1 1 d D . . . .
H53 H 0.298133 0.748095 0.253704 0.036 Uiso 0.5 1 calc R U P B 1
H53A H 0.298076 0.747475 0.250339 0.036 Uiso 0.5 1 calc R U P C 2
C54A C 0.3062(5) 0.6110(4) 0.2902(2) 0.0255(7) Uani 0.5 1 d D U P D 1
H54A H 0.282292 0.638923 0.315089 0.031 Uiso 0.5 1 calc R U P D 1
C54B C 0.3029(5) 0.6360(4) 0.2900(2) 0.0256(7) Uani 0.5 1 d D U P D 2
H54B H 0.279133 0.672362 0.312992 0.031 Uiso 0.5 1 calc R U P D 2
C55A C 0.3274(4) 0.5047(4) 0.2908(2) 0.0228(7) Uani 0.5 1 d D U P D 1
C55B C 0.3229(4) 0.5307(4) 0.2932(2) 0.0227(6) Uani 0.5 1 d D U P D 2
C56A C 0.3670(5) 0.4642(5) 0.2545(2) 0.0207(8) Uani 0.5 1 d D U P D 1
C56B C 0.3638(5) 0.4822(5) 0.2590(2) 0.0206(8) Uani 0.5 1 d D U P D 2
C57A C 0.3713(8) 0.3531(5) 0.2506(3) 0.0232(13) Uani 0.5 1 d D . P D 1
C57B C 0.3627(8) 0.3713(5) 0.2566(3) 0.0216(12) Uani 0.5 1 d D . P D 2
C58A C 0.3804(9) 0.3013(7) 0.2086(3) 0.0248(15) Uani 0.5 1 d D . P D 1
C58B C 0.3775(8) 0.3132(7) 0.2170(3) 0.0221(14) Uani 0.5 1 d D . P D 2
C59A C 0.3354(11) 0.3352(13) 0.1728(4) 0.028(2) Uani 0.5 1 d D . P D 1
H59A H 0.300892 0.393681 0.175088 0.034 Uiso 0.5 1 calc R U P D 1
C59B C 0.3443(11) 0.3436(12) 0.1773(4) 0.0244(18) Uani 0.5 1 d D . P D 2
H59B H 0.310345 0.402916 0.175934 0.029 Uiso 0.5 1 calc R U P D 2
C60A C 0.3406(8) 0.2844(10) 0.1341(4) 0.033(2) Uani 0.5 1 d D . P D 1
H60A H 0.309478 0.308625 0.110266 0.039 Uiso 0.5 1 calc R U P D 1
C60B C 0.3595(7) 0.2895(10) 0.1400(3) 0.032(2) Uani 0.5 1 d D . P D 2
H60B H 0.336310 0.312552 0.113739 0.038 Uiso 0.5 1 calc R U P D 2
C61A C 0.3906(7) 0.1987(8) 0.1297(3) 0.0408(19) Uani 0.5 1 d D . P D 1
C61B C 0.4094(6) 0.2004(8) 0.1409(3) 0.0368(16) Uani 0.5 1 d D . P D 2
C62A C 0.4337(7) 0.1635(7) 0.1660(3) 0.0373(17) Uani 0.5 1 d D . P D 1
H62A H 0.467425 0.104234 0.163833 0.045 Uiso 0.5 1 calc R U P D 1
C62B C 0.4410(6) 0.1695(7) 0.1802(2) 0.0338(16) Uani 0.5 1 d D . P D 2
H62B H 0.474203 0.109603 0.181898 0.041 Uiso 0.5 1 calc R U P D 2
C63A C 0.4285(7) 0.2122(7) 0.2043(3) 0.0325(17) Uani 0.5 1 d D . P D 1
H63A H 0.457609 0.185745 0.228381 0.039 Uiso 0.5 1 calc R U P D 1
C63B C 0.4254(6) 0.2238(7) 0.2169(2) 0.0266(14) Uani 0.5 1 d D . P D 2
H63B H 0.447918 0.199649 0.243125 0.032 Uiso 0.5 1 calc R U P D 2
C64A C 0.3978(8) 0.1453(9) 0.0871(3) 0.061(3) Uani 0.5 1 d D . P D 1
H64A H 0.349008 0.160711 0.069488 0.092 Uiso 0.5 1 calc R U P D 1
H64B H 0.401562 0.071081 0.091645 0.092 Uiso 0.5 1 calc R U P D 1
H64C H 0.447314 0.169396 0.072724 0.092 Uiso 0.5 1 calc R U P D 1
C64B C 0.4284(7) 0.1461(9) 0.0997(3) 0.060(3) Uani 0.5 1 d D . P D 2
H64D H 0.387571 0.092056 0.094534 0.090 Uiso 0.5 1 calc R U P D 2
H64E H 0.483588 0.115709 0.101674 0.090 Uiso 0.5 1 calc R U P D 2
H64F H 0.426485 0.195437 0.076143 0.090 Uiso 0.5 1 calc R U P D 2
C65A C 0.3547(6) 0.2936(6) 0.2851(2) 0.0278(13) Uani 0.5 1 d D . P D 1
H65A H 0.360086 0.221395 0.282383 0.033 Uiso 0.5 1 calc R U P D 1
C65B C 0.3426(6) 0.3176(6) 0.2924(2) 0.0268(13) Uani 0.5 1 d D . P D 2
H65B H 0.348057 0.245131 0.292191 0.032 Uiso 0.5 1 calc R U P D 2
C66A C 0.3300(5) 0.3334(5) 0.3248(2) 0.0301(13) Uani 0.5 1 d D . P D 1
C66B C 0.3141(4) 0.3656(5) 0.32990(18) 0.0257(11) Uani 0.5 1 d D . P D 2
C67A C 0.3092(5) 0.4388(5) 0.3280(2) 0.0280(12) Uani 0.5 1 d D . P D 1
C67B C 0.3016(5) 0.4725(5) 0.3297(2) 0.0254(11) Uani 0.5 1 d D . P D 2
C68A C 0.2777(4) 0.4766(5) 0.36665(19) 0.0329(12) Uani 0.5 1 d D . P D 1
H68A H 0.262555 0.546666 0.368833 0.039 Uiso 0.5 1 calc R U P D 1
C68B C 0.2678(4) 0.5189(5) 0.36625(19) 0.0306(11) Uani 0.5 1 d D . P D 2
H68B H 0.255977 0.590213 0.366279 0.037 Uiso 0.5 1 calc R U P D 2
C69A C 0.2686(4) 0.4117(6) 0.40174(18) 0.0369(13) Uani 0.5 1 d D . P D 1
H69A H 0.245380 0.437054 0.427287 0.044 Uiso 0.5 1 calc R U P D 1
C69B C 0.2521(4) 0.4602(6) 0.40197(18) 0.0397(12) Uani 0.5 1 d D . P D 2
H69B H 0.231617 0.492457 0.426820 0.048 Uiso 0.5 1 calc R U P D 2
C70A C 0.2937(4) 0.3099(5) 0.3991(2) 0.0396(12) Uani 0.5 1 d D . P D 1
H70A H 0.292225 0.267366 0.423614 0.048 Uiso 0.5 1 calc R U P D 1
C70B C 0.2657(4) 0.3542(7) 0.40214(16) 0.0361(11) Uani 0.5 1 d D . P D 2
H70B H 0.254355 0.314770 0.426817 0.043 Uiso 0.5 1 calc R U P D 2
C71A C 0.3205(4) 0.2711(5) 0.36131(19) 0.0370(12) Uani 0.5 1 d D . P D 1
H71A H 0.333089 0.200106 0.359480 0.044 Uiso 0.5 1 calc R U P D 1
C71B C 0.2953(4) 0.3085(5) 0.36669(17) 0.0358(12) Uani 0.5 1 d D . P D 2
H71B H 0.303501 0.236363 0.366617 0.043 Uiso 0.5 1 calc R U P D 2
C72 C 0.40765(12) 0.71349(15) 0.10220(7) 0.0237(4) Uani 1 1 d . . . . .
C73 C 0.44553(12) 0.80908(15) 0.09631(7) 0.0243(4) Uani 1 1 d . . . . .
C74 C 0.44131(12) 0.85770(16) 0.05669(7) 0.0271(4) Uani 1 1 d . . . . .
H74 H 0.468263 0.921704 0.053087 0.033 Uiso 1 1 calc R U . . .
C75 C 0.39844(13) 0.81449(17) 0.02226(7) 0.0295(4) Uani 1 1 d . . . . .
C76 C 0.36100(14) 0.71987(17) 0.02798(7) 0.0298(4) Uani 1 1 d . . . . .
H76 H 0.332038 0.689116 0.004775 0.036 Uiso 1 1 calc R U . . .
C77 C 0.36496(12) 0.66873(16) 0.06722(7) 0.0259(4) Uani 1 1 d . . . . .
C78 C 0.32024(16) 0.56779(18) 0.07222(8) 0.0369(5) Uani 1 1 d . . . . .
H78A H 0.280269 0.573515 0.095229 0.055 Uiso 1 1 calc R U . . .
H78B H 0.360168 0.513724 0.079150 0.055 Uiso 1 1 calc R U . . .
H78C H 0.291307 0.550749 0.045531 0.055 Uiso 1 1 calc R U . . .
C79 C 0.39212(17) 0.8705(2) -0.01989(8) 0.0420(6) Uani 1 1 d . . . . .
H79A H 0.338705 0.905368 -0.022038 0.063 Uiso 1 1 calc R U . . .
H79B H 0.397015 0.821271 -0.043292 0.063 Uiso 1 1 calc R U . . .
H79C H 0.436554 0.921181 -0.021614 0.063 Uiso 1 1 calc R U . . .
C80 C 0.48971(15) 0.86294(18) 0.13268(8) 0.0359(5) Uani 1 1 d . . . . .
H80A H 0.531881 0.908763 0.121270 0.054 Uiso 1 1 calc R U . . .
H80B H 0.515947 0.811952 0.151364 0.054 Uiso 1 1 calc R U . . .
H80C H 0.449933 0.903004 0.148978 0.054 Uiso 1 1 calc R U . . .
B1 B 0.58920(13) 0.62802(17) 0.35629(7) 0.0215(4) Uani 1 1 d . . . . .
B2 B 0.41193(13) 0.65551(17) 0.14608(7) 0.0228(4) Uani 1 1 d . . . . .

loop_
_atom_site_aniso_label
_atom_site_aniso_U_11
_atom_site_aniso_U_22
_atom_site_aniso_U_33
_atom_site_aniso_U_23
_atom_site_aniso_U_13
_atom_site_aniso_U_12
Br1A 0.0395(8) 0.0380(5) 0.0315(4) -0.0015(3) 0.0103(5) 0.0191(5)
Br1B 0.0581(16) 0.0632(13) 0.0425(9) 0.0036(7) 0.0176(10) 0.0353(11)
Br2 0.04764(16) 0.05539(18) 0.04690(16) -0.00664(12) 0.01527(12) 0.02468(13)
N1 0.0228(8) 0.0158(8) 0.0269(8) 0.0029(6) 0.0016(6) 0.0012(6)
N2 0.0220(8) 0.0187(8) 0.0328(9) -0.0011(7) 0.0015(7) 0.0033(6)
C1 0.0295(10) 0.0267(11) 0.0312(11) -0.0012(9) 0.0074(8) 0.0070(8)
C2 0.0222(9) 0.0206(10) 0.0319(10) 0.0008(8) 0.0019(8) 0.0014(7)
C3 0.0181(8) 0.0170(9) 0.0296(10) 0.0017(7) 0.0003(7) -0.0018(7)
C4 0.0177(8) 0.0217(10) 0.0314(10) 0.0030(8) -0.0011(7) -0.0019(7)
C5 0.0213(9) 0.0231(10) 0.0384(11) 0.0060(9) -0.0049(8) -0.0023(8)
C6 0.0210(9) 0.0228(10) 0.0470(13) 0.0035(9) -0.0053(9) 0.0024(8)
C7 0.0230(9) 0.0214(10) 0.0424(12) -0.0009(9) 0.0022(8) 0.0032(8)
C8 0.0191(8) 0.0156(9) 0.0264(9) 0.0001(7) 0.0008(7) -0.0013(7)
C9 0.0170(8) 0.0188(9) 0.0267(9) 0.0020(7) 0.0002(7) -0.0016(7)
C10 0.0156(8) 0.0221(10) 0.0292(10) 0.0037(8) -0.0015(7) -0.0013(7)
C11 0.0178(8) 0.0224(10) 0.0349(11) 0.0057(8) -0.0031(7) -0.0029(7)
C12 0.0234(9) 0.0262(11) 0.0375(11) 0.0110(9) -0.0055(8) -0.0074(8)
C13 0.0238(10) 0.0366(12) 0.0325(11) 0.0116(9) -0.0044(8) -0.0113(9)
C14 0.0215(9) 0.0365(12) 0.0285(10) 0.0073(9) 0.0006(8) -0.0061(8)
C15 0.0351(12) 0.0499(15) 0.0333(12) 0.0085(11) 0.0066(9) -0.0011(11)
C16 0.0449(14) 0.068(2) 0.0310(12) 0.0117(12) 0.0066(10) -0.0091(13)
C17 0.0408(13) 0.0666(19) 0.0336(13) 0.0208(12) -0.0030(10) -0.0235(13)
C18 0.0357(12) 0.0418(14) 0.0389(13) 0.0169(11) -0.0092(10) -0.0195(10)
C19 0.0169(8) 0.0290(11) 0.0285(10) 0.0040(8) 0.0016(7) -0.0038(7)
C20 0.0205(9) 0.0291(11) 0.0257(10) -0.0004(8) 0.0021(7) -0.0010(8)
C21 0.0189(8) 0.0209(10) 0.0320(10) 0.0013(8) 0.0014(7) 0.0006(7)
C22 0.0178(8) 0.0191(9) 0.0259(9) 0.0017(7) 0.0004(7) -0.0023(7)
C23 0.0213(9) 0.0157(9) 0.0400(11) 0.0038(8) -0.0004(8) -0.0023(7)
C24 0.0253(9) 0.0202(10) 0.0336(11) 0.0009(8) 0.0008(8) -0.0003(8)
C25 0.0368(11) 0.0259(11) 0.0389(12) -0.0023(9) 0.0035(9) 0.0017(9)
C26 0.0442(13) 0.0252(12) 0.0506(15) -0.0053(10) 0.0119(11) 0.0006(10)
C27 0.0354(12) 0.0209(11) 0.0589(16) 0.0018(10) 0.0067(11) 0.0041(9)
C28 0.0285(10) 0.0178(10) 0.0517(14) 0.0060(9) -0.0018(9) -0.0014(8)
C29 0.082(2) 0.0415(16) 0.0589(18) -0.0147(14) 0.0140(16) 0.0139(15)
C30 0.0204(8) 0.0172(9) 0.0278(10) 0.0019(7) 0.0014(7) 0.0002(7)
C31 0.0305(10) 0.0239(10) 0.0273(10) 0.0021(8) 0.0047(8) 0.0033(8)
C32 0.0195(8) 0.0178(9) 0.0270(9) 0.0021(7) 0.0015(7) 0.0010(7)
C33 0.0208(8) 0.0187(9) 0.0268(9) 0.0008(7) 0.0020(7) 0.0001(7)
C34 0.0260(9) 0.0202(10) 0.0281(10) 0.0030(8) 0.0051(8) -0.0009(7)
C35 0.0271(9) 0.0256(10) 0.0253(10) 0.0024(8) 0.0055(8) 0.0050(8)
C36 0.0306(10) 0.0285(11) 0.0264(10) 0.0001(8) -0.0030(8) 0.0020(8)
C37 0.0272(10) 0.0206(10) 0.0302(10) 0.0018(8) -0.0001(8) 0.0002(8)
C38 0.0455(13) 0.0270(11) 0.0379(12) 0.0013(9) -0.0081(10) -0.0121(10)
C39 0.0434(13) 0.0364(13) 0.0267(11) 0.0062(9) 0.0043(9) 0.0029(10)
C40 0.0350(11) 0.0277(11) 0.0336(11) 0.0040(9) -0.0042(9) -0.0096(9)
C41 0.0263(10) 0.0267(11) 0.0356(11) -0.0037(9) 0.0080(8) 0.0063(8)
C42 0.0263(10) 0.0262(10) 0.0330(11) 0.0027(8) 0.0072(8) 0.0044(8)
C43 0.0211(9) 0.0182(9) 0.0314(10) 0.0023(8) 0.0045(7) 0.0012(7)
C44 0.0173(8) 0.0189(9) 0.0310(10) 0.0029(8) 0.0032(7) -0.0006(7)
C45 0.0189(8) 0.0170(9) 0.0354(11) 0.0040(8) 0.0018(7) -0.0030(7)
C46 0.0199(9) 0.0265(11) 0.0376(11) 0.0079(9) -0.0007(8) -0.0041(8)
C47 0.0229(10) 0.0280(11) 0.0474(13) 0.0123(10) -0.0067(9) -0.0053(8)
C48 0.0215(10) 0.0221(11) 0.0600(15) 0.0058(10) -0.0068(9) 0.0019(8)
C49 0.0212(9) 0.0215(10) 0.0542(14) -0.0006(10) 0.0005(9) 0.0025(8)
C50 0.0193(9) 0.0202(10) 0.0409(12) 0.0004(8) 0.0026(8) 0.0011(7)
C51 0.0169(8) 0.0251(10) 0.0273(9) 0.0016(7) 0.0021(7) -0.0016(7)
C52 0.0179(8) 0.0269(10) 0.0271(10) -0.0021(8) 0.0021(7) -0.0006(7)
C53 0.0187(9) 0.0369(12) 0.0335(10) -0.0078(8) 0.0013(7) -0.0011(8)
C54A 0.0210(10) 0.0272(15) 0.0284(10) -0.0079(12) 0.0025(9) 0.0000(13)
C54B 0.0210(10) 0.0268(14) 0.0292(9) -0.0090(11) 0.0020(8) 0.0001(13)
C55A 0.0193(10) 0.0250(14) 0.0240(10) -0.0028(11) 0.0011(8) -0.0025(12)
C55B 0.0191(10) 0.0254(13) 0.0236(9) -0.0039(11) 0.0016(8) -0.0021(12)
C56A 0.0176(12) 0.0214(15) 0.0231(13) -0.0010(11) 0.0012(10) -0.0018(12)
C56B 0.0178(11) 0.0213(14) 0.0228(12) -0.0024(11) 0.0006(10) -0.0024(12)
C57A 0.018(3) 0.0198(19) 0.032(2) 0.0023(16) 0.001(2) 0.000(2)
C57B 0.015(3) 0.0225(18) 0.027(2) 0.0002(16) 0.0023(17) 0.000(2)
C58A 0.025(3) 0.015(3) 0.034(3) 0.001(2) 0.005(3) -0.003(2)
C58B 0.020(2) 0.017(3) 0.029(2) 0.0013(18) 0.005(2) -0.004(2)
C59A 0.028(4) 0.021(4) 0.035(3) 0.001(2) 0.003(2) 0.000(3)
C59B 0.025(4) 0.018(3) 0.031(3) 0.001(2) 0.002(2) -0.006(3)
C60A 0.038(5) 0.024(3) 0.036(3) -0.002(2) 0.000(3) -0.002(3)
C60B 0.038(5) 0.025(3) 0.032(3) -0.001(2) 0.003(3) -0.003(3)
C61A 0.055(4) 0.024(3) 0.044(4) 0.001(2) 0.009(3) 0.003(3)
C61B 0.047(4) 0.026(3) 0.039(3) -0.002(2) 0.012(3) 0.000(2)
C62A 0.047(3) 0.019(3) 0.046(4) -0.001(3) 0.010(3) 0.005(2)
C62B 0.043(3) 0.019(3) 0.040(3) 0.002(2) 0.013(3) 0.002(2)
C63A 0.035(3) 0.018(3) 0.045(4) 0.000(3) 0.004(3) 0.003(2)
C63B 0.026(2) 0.018(3) 0.036(3) 0.002(2) 0.007(3) -0.0012(18)
C64A 0.098(8) 0.034(3) 0.052(4) -0.008(3) 0.017(4) 0.012(5)
C64B 0.093(8) 0.041(4) 0.046(4) -0.011(4) 0.021(4) 0.008(5)
C65A 0.027(3) 0.022(3) 0.034(2) 0.0057(19) -0.004(2) -0.009(2)
C65B 0.024(3) 0.030(3) 0.027(2) 0.0018(19) 0.0005(18) -0.007(2)
C66A 0.025(3) 0.029(3) 0.037(2) 0.0048(19) 0.0000(18) -0.010(2)
C66B 0.019(3) 0.034(3) 0.0249(18) 0.0007(19) 0.0009(15) -0.011(2)
C67A 0.023(3) 0.031(3) 0.0301(18) 0.0041(19) 0.0014(16) -0.008(3)
C67B 0.015(2) 0.034(3) 0.0269(17) 0.0008(17) 0.0005(14) -0.008(2)
C68A 0.030(3) 0.038(3) 0.0315(19) 0.007(2) 0.0037(17) -0.002(3)
C68B 0.024(2) 0.040(3) 0.0285(18) 0.000(2) 0.0049(16) -0.006(2)
C69A 0.035(3) 0.044(3) 0.031(2) 0.010(2) 0.0005(18) -0.010(3)
C69B 0.036(3) 0.054(3) 0.029(2) 0.004(2) 0.0048(19) -0.017(2)
C70A 0.035(3) 0.042(3) 0.042(2) 0.012(2) 0.000(2) -0.013(2)
C70B 0.031(3) 0.052(3) 0.0251(19) 0.006(2) 0.0022(18) -0.021(2)
C71A 0.032(3) 0.038(3) 0.040(2) 0.0126(19) -0.0022(18) -0.012(2)
C71B 0.035(3) 0.045(3) 0.027(2) 0.0048(19) -0.0007(17) -0.021(2)
C72 0.0202(9) 0.0202(9) 0.0306(10) 0.0011(8) 0.0026(7) 0.0022(7)
C73 0.0201(9) 0.0202(10) 0.0325(10) 0.0027(8) -0.0004(7) 0.0020(7)
C74 0.0238(9) 0.0221(10) 0.0356(11) 0.0052(8) 0.0026(8) -0.0011(8)
C75 0.0305(10) 0.0291(11) 0.0291(10) 0.0028(9) 0.0066(8) 0.0013(9)
C76 0.0321(10) 0.0302(11) 0.0271(10) -0.0032(8) 0.0040(8) -0.0021(9)
C77 0.0261(9) 0.0226(10) 0.0293(10) -0.0007(8) 0.0049(8) 0.0003(8)
C78 0.0441(13) 0.0267(12) 0.0399(13) -0.0036(10) 0.0023(10) -0.0101(10)
C79 0.0510(15) 0.0434(14) 0.0317(12) 0.0099(11) 0.0041(10) -0.0053(12)
C80 0.0358(12) 0.0287(12) 0.0430(13) 0.0059(10) -0.0108(10) -0.0103(9)
B1 0.0187(9) 0.0170(10) 0.0286(11) 0.0015(8) 0.0013(8) -0.0009(8)
B2 0.0186(9) 0.0184(10) 0.0314(11) 0.0011(9) 0.0023(8) 0.0004(8)

loop_
_atom_type_symbol
_atom_type_description
_atom_type_scat_dispersion_real
_atom_type_scat_dispersion_imag
_atom_type_scat_source
C C 0.0033 0.0016 'International Tables Vol C Tables 4.2.6.8 and 6.1.1.4'
H H 0.0000 0.0000 'International Tables Vol C Tables 4.2.6.8 and 6.1.1.4'
B B 0.0013 0.0007 'International Tables Vol C Tables 4.2.6.8 and 6.1.1.4'
Br Br -0.2901 2.4595 'International Tables Vol C Tables 4.2.6.8 and 6.1.1.4'
Cl Cl 0.1484 0.1585 'International Tables Vol C Tables 4.2.6.8 and 6.1.1.4'
N N 0.0061 0.0033 'International Tables Vol C Tables 4.2.6.8 and 6.1.1.4'

loop_
_geom_angle_atom_site_label_1
_geom_angle_atom_site_label_2
_geom_angle_atom_site_label_3
_geom_angle
_geom_angle_site_symmetry_1
_geom_angle_site_symmetry_3
_geom_angle_publ_flag
C22 N1 H1 113.2(16) . . ?
C22 N1 B1 124.24(17) . . ?
B1 N1 H1 122.4(16) . . ?
C52 N2 H2 113.7(16) . . ?
C52 N2 B2 124.01(18) . . ?
B2 N2 H2 121.9(16) . . ?
C2 C1 Br1A 121.04(19) . . ?
C2 C1 Br1B 118.2(2) . . ?
C31 C1 Br1A 116.8(2) . . ?
C31 C1 Br1B 119.1(2) . . ?
C31 C1 C2 122.16(19) . . ?
C1 C2 C3 117.57(18) . . ?
C1 C2 C7 123.38(19) . . ?
C7 C2 C3 118.98(19) . . ?
C2 C3 C8 119.41(18) . . ?
C4 C3 C2 117.65(18) . . ?
C4 C3 C8 122.79(18) . . ?
C3 C4 H4 119.2 . . ?
C5 C4 C3 121.7(2) . . ?
C5 C4 H4 119.2 . . ?
C4 C5 H5 120.1 . . ?
C4 C5 C6 119.9(2) . . ?
C6 C5 H5 120.1 . . ?
C5 C6 H6 119.9 . . ?
C7 C6 C5 120.20(19) . . ?
C7 C6 H6 119.9 . . ?
C2 C7 H7 119.4 . . ?
C6 C7 C2 121.2(2) . . ?
C6 C7 H7 119.4 . . ?
C3 C8 C9 122.61(17) . . ?
C30 C8 C3 118.83(17) . . ?
C30 C8 C9 118.47(17) . . ?
C10 C9 C8 125.00(17) . . ?
C22 C9 C8 118.04(17) . . ?
C22 C9 C10 116.94(17) . . ?
C9 C10 C11 122.76(18) . . ?
C19 C10 C9 118.98(18) . . ?
C19 C10 C11 118.11(18) . . ?
C10 C11 C23 122.76(18) . . ?
C12 C11 C10 118.8(2) . . ?
C12 C11 C23 118.08(19) . . ?
C11 C12 H12 118.4 . . ?
C11 C12 C13 123.2(2) . . ?
C13 C12 H12 118.4 . . ?
C14 C13 C12 118.81(19) . . ?
C14 C13 C18 119.9(2) . . ?
C18 C13 C12 121.2(2) . . ?
C13 C14 C15 118.3(2) . . ?
C13 C14 C19 118.9(2) . . ?
C15 C14 C19 122.7(2) . . ?
C14 C15 H15 119.7 . . ?
C16 C15 C14 120.5(3) . . ?
C16 C15 H15 119.7 . . ?
C15 C16 H16 119.7 . . ?
C17 C16 C15 120.6(3) . . ?
C17 C16 H16 119.7 . . ?
C16 C17 H17 119.9 . . ?
C18 C17 C16 120.2(2) . . ?
C18 C17 H17 119.9 . . ?
C13 C18 H18 119.8 . . ?
C17 C18 C13 120.3(3) . . ?
C17 C18 H18 119.8 . . ?
C10 C19 C14 120.2(2) . . ?
C10 C19 C20 118.86(18) . . ?
C20 C19 C14 120.90(19) . . ?
C19 C20 H20 119.6 . . ?
C21 C20 C19 120.71(19) . . ?
C21 C20 H20 119.6 . . ?
C20 C21 H21 119.8 . . ?
C20 C21 C22 120.47(19) . . ?
C22 C21 H21 119.8 . . ?
N1 C22 C9 120.22(17) . . ?
N1 C22 C21 119.48(18) . . ?
C9 C22 C21 120.30(18) . . ?
C24 C23 C11 121.60(18) . . ?
C28 C23 C11 120.2(2) . . ?
C28 C23 C24 118.1(2) . . ?
C23 C24 H24 119.6 . . ?
C25 C24 C23 120.8(2) . . ?
C25 C24 H24 119.6 . . ?
C24 C25 H25 119.5 . . ?
C24 C25 C26 121.0(2) . . ?
C26 C25 H25 119.5 . . ?
C25 C26 C29 121.1(3) . . ?
C27 C26 C25 117.9(2) . . ?
C27 C26 C29 121.0(2) . . ?
C26 C27 H27 119.4 . . ?
C28 C27 C26 121.2(2) . . ?
C28 C27 H27 119.4 . . ?
C23 C28 H28 119.5 . . ?
C27 C28 C23 120.9(2) . . ?
C27 C28 H28 119.5 . . ?
C26 C29 H29A 109.5 . . ?
C26 C29 H29B 109.5 . . ?
C26 C29 H29C 109.5 . . ?
H29A C29 H29B 109.5 . . ?
H29A C29 H29C 109.5 . . ?
H29B C29 H29C 109.5 . . ?
C8 C30 C31 119.44(18) . . ?
C8 C30 B1 120.12(17) . . ?
C31 C30 B1 120.16(18) . . ?
C1 C31 C30 120.76(19) . . ?
C1 C31 H31 119.6 . . ?
C30 C31 H31 119.6 . . ?
C33 C32 C37 118.48(18) . . ?
C33 C32 B1 121.36(17) . . ?
C37 C32 B1 120.16(18) . . ?
C32 C33 C40 120.95(18) . . ?
C34 C33 C32 120.05(18) . . ?
C34 C33 C40 119.01(18) . . ?
C33 C34 H34 119.0 . . ?
C35 C34 C33 121.95(19) . . ?
C35 C34 H34 119.0 . . ?
C34 C35 C36 117.93(19) . . ?
C34 C35 C39 120.2(2) . . ?
C36 C35 C39 121.8(2) . . ?
C35 C36 H36 119.3 . . ?
C35 C36 C37 121.4(2) . . ?
C37 C36 H36 119.3 . . ?
C32 C37 C38 120.21(19) . . ?
C36 C37 C32 120.18(19) . . ?
C36 C37 C38 119.52(19) . . ?
C37 C38 H38A 109.5 . . ?
C37 C38 H38B 109.5 . . ?
C37 C38 H38C 109.5 . . ?
H38A C38 H38B 109.5 . . ?
H38A C38 H38C 109.5 . . ?
H38B C38 H38C 109.5 . . ?
C35 C39 H39A 109.5 . . ?
C35 C39 H39B 109.5 . . ?
C35 C39 H39C 109.5 . . ?
H39A C39 H39B 109.5 . . ?
H39A C39 H39C 109.5 . . ?
H39B C39 H39C 109.5 . . ?
C33 C40 H40A 109.5 . . ?
C33 C40 H40B 109.5 . . ?
C33 C40 H40C 109.5 . . ?
H40A C40 H40B 109.5 . . ?
H40A C40 H40C 109.5 . . ?
H40B C40 H40C 109.5 . . ?
C42 C41 Br2 117.89(17) . . ?
C42 C41 C50 122.12(19) . . ?
C50 C41 Br2 119.89(15) . . ?
C41 C42 H42 119.6 . . ?
C41 C42 C43 120.8(2) . . ?
C43 C42 H42 119.6 . . ?
C42 C43 B2 120.04(18) . . ?
C44 C43 C42 119.48(18) . . ?
C44 C43 B2 120.24(18) . . ?
C43 C44 C45 118.92(17) . . ?
C43 C44 C51 118.30(17) . . ?
C45 C44 C51 122.68(18) . . ?
C46 C45 C44 123.04(19) . . ?
C46 C45 C50 117.44(19) . . ?
C50 C45 C44 119.38(19) . . ?
C45 C46 H46 119.2 . . ?
C47 C46 C45 121.6(2) . . ?
C47 C46 H46 119.2 . . ?
C46 C47 H47 119.9 . . ?
C46 C47 C48 120.1(2) . . ?
C48 C47 H47 119.9 . . ?
C47 C48 H48 120.0 . . ?
C49 C48 C47 120.0(2) . . ?
C49 C48 H48 120.0 . . ?
C48 C49 H49 119.3 . . ?
C48 C49 C50 121.3(2) . . ?
C50 C49 H49 119.3 . . ?
C41 C50 C45 117.67(18) . . ?
C41 C50 C49 123.3(2) . . ?
C49 C50 C45 118.9(2) . . ?
C52 C51 C44 118.28(18) . . ?
C52 C51 C56A 122.0(3) . . ?
C52 C51 C56B 112.4(3) . . ?
C56A C51 C44 119.6(3) . . ?
C56B C51 C44 129.3(3) . . ?
N2 C52 C51 120.21(18) . . ?
N2 C52 C53 119.49(19) . . ?
C51 C52 C53 120.3(2) . . ?
C52 C53 H53 122.6 . . ?
C52 C53 H53A 116.8 . . ?
C52 C53 C54A 114.8(3) . . ?
C54A C53 H53 122.6 . . ?
C54B C53 C52 126.4(3) . . ?
C54B C53 H53A 116.8 . . ?
C53 C54A H54A 117.5 . . ?
C55A C54A C53 124.9(5) . . ?
C55A C54A H54A 117.5 . . ?
C53 C54B H54B 121.8 . . ?
C53 C54B C55B 116.4(5) . . ?
C55B C54B H54B 121.8 . . ?
C54A C55A C67A 121.5(5) . . ?
C56A C55A C54A 117.6(5) . . ?
C56A C55A C67A 120.9(5) . . ?
C54B C55B C56B 119.3(6) . . ?
C54B C55B C67B 121.1(5) . . ?
C56B C55B C67B 119.6(5) . . ?
C55A C56A C51 116.0(5) . . ?
C55A C56A C57A 117.4(5) . . ?
C57A C56A C51 126.6(5) . . ?
C51 C56B C57B 118.7(5) . . ?
C55B C56B C51 122.2(5) . . ?
C55B C56B C57B 118.7(5) . . ?
C56A C57A C58A 122.0(7) . . ?
C65A C57A C56A 119.3(6) . . ?
C65A C57A C58A 117.9(6) . . ?
C56B C57B C58B 123.6(7) . . ?
C65B C57B C56B 118.1(6) . . ?
C65B C57B C58B 118.2(6) . . ?
C59A C58A C57A 120.6(7) . . ?
C59A C58A C63A 117.9(7) . . ?
C63A C58A C57A 121.3(7) . . ?
C59B C58B C57B 122.3(7) . . ?
C63B C58B C57B 121.7(6) . . ?
C63B C58B C59B 116.1(7) . . ?
C58A C59A H59A 119.5 . . ?
C60A C59A C58A 120.9(8) . . ?
C60A C59A H59A 119.5 . . ?
C58B C59B H59B 119.0 . . ?
C60B C59B C58B 122.0(8) . . ?
C60B C59B H59B 119.0 . . ?
C59A C60A H60A 119.5 . . ?
C59A C60A C61A 120.9(8) . . ?
C61A C60A H60A 119.5 . . ?
C59B C60B H60B 119.7 . . ?
C59B C60B C61B 120.5(8) . . ?
C61B C60B H60B 119.7 . . ?
C60A C61A C62A 117.7(7) . . ?
C60A C61A C64A 120.7(7) . . ?
C62A C61A C64A 121.5(6) . . ?
C60B C61B C64B 119.5(8) . . ?
C62B C61B C60B 117.3(6) . . ?
C62B C61B C64B 123.2(7) . . ?
C61A C62A H62A 119.1 . . ?
C63A C62A C61A 121.8(6) . . ?
C63A C62A H62A 119.1 . . ?
C61B C62B H62B 119.2 . . ?
C63B C62B C61B 121.5(6) . . ?
C63B C62B H62B 119.2 . . ?
C58A C63A H63A 119.7 . . ?
C62A C63A C58A 120.6(7) . . ?
C62A C63A H63A 119.7 . . ?
C58B C63B H63B 118.7 . . ?
C62B C63B C58B 122.5(6) . . ?
C62B C63B H63B 118.7 . . ?
C61A C64A H64A 109.5 . . ?
C61A C64A H64B 109.5 . . ?
C61A C64A H64C 109.5 . . ?
H64A C64A H64B 109.5 . . ?
H64A C64A H64C 109.5 . . ?
H64B C64A H64C 109.5 . . ?
C61B C64B H64D 109.5 . . ?
C61B C64B H64E 109.5 . . ?
C61B C64B H64F 109.5 . . ?
H64D C64B H64E 109.5 . . ?
H64D C64B H64F 109.5 . . ?
H64E C64B H64F 109.5 . . ?
C57A C65A H65A 118.2 . . ?
C57A C65A C66A 123.6(6) . . ?
C66A C65A H65A 118.2 . . ?
C57B C65B H65B 118.6 . . ?
C57B C65B C66B 122.8(6) . . ?
C66B C65B H65B 118.6 . . ?
C65A C66A C67A 119.3(5) . . ?
C65A C66A C71A 122.5(6) . . ?
C71A C66A C67A 118.1(6) . . ?
C67B C66B C65B 118.9(5) . . ?
C67B C66B C71B 119.5(5) . . ?
C71B C66B C65B 121.5(6) . . ?
C66A C67A C55A 117.1(5) . . ?
C68A C67A C55A 123.6(6) . . ?
C68A C67A C66A 119.2(5) . . ?
C66B C67B C55B 119.7(5) . . ?
C66B C67B C68B 118.6(5) . . ?
C68B C67B C55B 121.8(6) . . ?
C67A C68A H68A 119.7 . . ?
C69A C68A C67A 120.6(6) . . ?
C69A C68A H68A 119.7 . . ?
C67B C68B H68B 120.1 . . ?
C69B C68B C67B 119.9(6) . . ?
C69B C68B H68B 120.1 . . ?
C68A C69A H69A 120.1 . . ?
C70A C69A C68A 119.7(6) . . ?
C70A C69A H69A 120.1 . . ?
C68B C69B H69B 119.4 . . ?
C68B C69B C70B 121.2(6) . . ?
C70B C69B H69B 119.4 . . ?
C69A C70A H70A 119.9 . . ?
C71A C70A C69A 120.2(5) . . ?
C71A C70A H70A 119.9 . . ?
C69B C70B H70B 120.4 . . ?
C71B C70B C69B 119.3(6) . . ?
C71B C70B H70B 120.4 . . ?
C66A C71A H71A 119.0 . . ?
C70A C71A C66A 121.9(6) . . ?
C70A C71A H71A 119.0 . . ?
C66B C71B H71B 119.3 . . ?
C70B C71B C66B 121.5(6) . . ?
C70B C71B H71B 119.3 . . ?
C73 C72 C77 118.34(19) . . ?
C73 C72 B2 121.93(18) . . ?
C77 C72 B2 119.73(18) . . ?
C72 C73 C80 121.14(19) . . ?
C74 C73 C72 120.31(19) . . ?
C74 C73 C80 118.54(19) . . ?
C73 C74 H74 119.2 . . ?
C75 C74 C73 121.6(2) . . ?
C75 C74 H74 119.2 . . ?
C74 C75 C79 120.6(2) . . ?
C76 C75 C74 118.2(2) . . ?
C76 C75 C79 121.2(2) . . ?
C75 C76 H76 119.3 . . ?
C75 C76 C77 121.5(2) . . ?
C77 C76 H76 119.3 . . ?
C72 C77 C78 120.57(19) . . ?
C76 C77 C72 120.06(19) . . ?
C76 C77 C78 119.3(2) . . ?
C77 C78 H78A 109.5 . . ?
C77 C78 H78B 109.5 . . ?
C77 C78 H78C 109.5 . . ?
H78A C78 H78B 109.5 . . ?
H78A C78 H78C 109.5 . . ?
H78B C78 H78C 109.5 . . ?
C75 C79 H79A 109.5 . . ?
C75 C79 H79B 109.5 . . ?
C75 C79 H79C 109.5 . . ?
H79A C79 H79B 109.5 . . ?
H79A C79 H79C 109.5 . . ?
H79B C79 H79C 109.5 . . ?
C73 C80 H80A 109.5 . . ?
C73 C80 H80B 109.5 . . ?
C73 C80 H80C 109.5 . . ?
H80A C80 H80B 109.5 . . ?
H80A C80 H80C 109.5 . . ?
H80B C80 H80C 109.5 . . ?
N1 B1 C30 113.88(18) . . ?
N1 B1 C32 121.93(18) . . ?
C30 B1 C32 124.08(18) . . ?
N2 B2 C43 113.84(18) . . ?
N2 B2 C72 122.13(18) . . ?
C43 B2 C72 123.93(18) . . ?

loop_
_geom_bond_atom_site_label_1
_geom_bond_atom_site_label_2
_geom_bond_distance
_geom_bond_site_symmetry_2
_geom_bond_publ_flag
Br1A C1 1.891(4) . ?
Br1B C1 1.938(5) . ?
Br2 C41 1.904(2) . ?
N1 H1 0.881(16) . ?
N1 C22 1.391(3) . ?
N1 B1 1.414(3) . ?
N2 H2 0.907(16) . ?
N2 C52 1.393(3) . ?
N2 B2 1.417(3) . ?
C1 C2 1.423(3) . ?
C1 C31 1.353(3) . ?
C2 C3 1.428(3) . ?
C2 C7 1.424(3) . ?
C3 C4 1.419(3) . ?
C3 C8 1.450(3) . ?
C4 H4 0.9500 . ?
C4 C5 1.381(3) . ?
C5 H5 0.9500 . ?
C5 C6 1.407(3) . ?
C6 H6 0.9500 . ?
C6 C7 1.365(3) . ?
C7 H7 0.9500 . ?
C8 C9 1.470(3) . ?
C8 C30 1.398(3) . ?
C9 C10 1.445(3) . ?
C9 C22 1.409(3) . ?
C10 C11 1.458(3) . ?
C10 C19 1.418(3) . ?
C11 C12 1.368(3) . ?
C11 C23 1.487(3) . ?
C12 H12 0.9500 . ?
C12 C13 1.423(3) . ?
C13 C14 1.409(3) . ?
C13 C18 1.419(3) . ?
C14 C15 1.412(3) . ?
C14 C19 1.455(3) . ?
C15 H15 0.9500 . ?
C15 C16 1.389(3) . ?
C16 H16 0.9500 . ?
C16 C17 1.387(5) . ?
C17 H17 0.9500 . ?
C17 C18 1.371(4) . ?
C18 H18 0.9500 . ?
C19 C20 1.420(3) . ?
C20 H20 0.9500 . ?
C20 C21 1.366(3) . ?
C21 H21 0.9500 . ?
C21 C22 1.411(3) . ?
C23 C24 1.401(3) . ?
C23 C28 1.397(3) . ?
C24 H24 0.9500 . ?
C24 C25 1.387(3) . ?
C25 H25 0.9500 . ?
C25 C26 1.398(3) . ?
C26 C27 1.396(4) . ?
C26 C29 1.507(4) . ?
C27 H27 0.9500 . ?
C27 C28 1.383(4) . ?
C28 H28 0.9500 . ?
C29 H29A 0.9800 . ?
C29 H29B 0.9800 . ?
C29 H29C 0.9800 . ?
C30 C31 1.423(3) . ?
C30 B1 1.549(3) . ?
C31 H31 0.9500 . ?
C32 C33 1.407(3) . ?
C32 C37 1.411(3) . ?
C32 B1 1.579(3) . ?
C33 C34 1.397(3) . ?
C33 C40 1.512(3) . ?
C34 H34 0.9500 . ?
C34 C35 1.392(3) . ?
C35 C36 1.397(3) . ?
C35 C39 1.510(3) . ?
C36 H36 0.9500 . ?
C36 C37 1.401(3) . ?
C37 C38 1.517(3) . ?
C38 H38A 0.9800 . ?
C38 H38B 0.9800 . ?
C38 H38C 0.9800 . ?
C39 H39A 0.9800 . ?
C39 H39B 0.9800 . ?
C39 H39C 0.9800 . ?
C40 H40A 0.9800 . ?
C40 H40B 0.9800 . ?
C40 H40C 0.9800 . ?
C41 C42 1.361(3) . ?
C41 C50 1.420(3) . ?
C42 H42 0.9500 . ?
C42 C43 1.418(3) . ?
C43 C44 1.399(3) . ?
C43 B2 1.544(3) . ?
C44 C45 1.450(3) . ?
C44 C51 1.470(3) . ?
C45 C46 1.417(3) . ?
C45 C50 1.428(3) . ?
C46 H46 0.9500 . ?
C46 C47 1.381(3) . ?
C47 H47 0.9500 . ?
C47 C48 1.397(4) . ?
C48 H48 0.9500 . ?
C48 C49 1.366(4) . ?
C49 H49 0.9500 . ?
C49 C50 1.421(3) . ?
C51 C52 1.401(3) . ?
C51 C56A 1.460(7) . ?
C51 C56B 1.441(7) . ?
C52 C53 1.411(3) . ?
C53 H53 0.9500 . ?
C53 H53A 0.9500 . ?
C53 C54A 1.459(7) . ?
C53 C54B 1.289(7) . ?
C54A H54A 0.9500 . ?
C54A C55A 1.429(6) . ?
C54B H54B 0.9500 . ?
C54B C55B 1.415(6) . ?
C55A C56A 1.419(6) . ?
C55A C67A 1.483(8) . ?
C55B C56B 1.418(6) . ?
C55B C67B 1.423(8) . ?
C56A C57A 1.457(7) . ?
C56B C57B 1.449(7) . ?
C57A C58A 1.492(8) . ?
C57A C65A 1.363(9) . ?
C57B C58B 1.479(7) . ?
C57B C65B 1.369(9) . ?
C58A C59A 1.402(8) . ?
C58A C63A 1.407(7) . ?
C58B C59B 1.407(8) . ?
C58B C63B 1.401(7) . ?
C59A H59A 0.9500 . ?
C59A C60A 1.387(8) . ?
C59B H59B 0.9500 . ?
C59B C60B 1.392(8) . ?
C60A H60A 0.9500 . ?
C60A C61A 1.391(8) . ?
C60B H60B 0.9500 . ?
C60B C61B 1.416(8) . ?
C61A C62A 1.407(9) . ?
C61A C64A 1.511(8) . ?
C61B C62B 1.391(8) . ?
C61B C64B 1.509(8) . ?
C62A H62A 0.9500 . ?
C62A C63A 1.363(8) . ?
C62B H62B 0.9500 . ?
C62B C63B 1.377(8) . ?
C63A H63A 0.9500 . ?
C63B H63B 0.9500 . ?
C64A H64A 0.9800 . ?
C64A H64B 0.9800 . ?
C64A H64C 0.9800 . ?
C64B H64D 0.9800 . ?
C64B H64E 0.9800 . ?
C64B H64F 0.9800 . ?
C65A H65A 0.9500 . ?
C65A C66A 1.413(8) . ?
C65B H65B 0.9500 . ?
C65B C66B 1.415(7) . ?
C66A C67A 1.420(8) . ?
C66A C71A 1.415(7) . ?
C66B C67B 1.410(8) . ?
C66B C71B 1.411(7) . ?
C67A C68A 1.411(7) . ?
C67B C68B 1.414(7) . ?
C68A H68A 0.9500 . ?
C68A C69A 1.398(8) . ?
C68B H68B 0.9500 . ?
C68B C69B 1.384(7) . ?
C69A H69A 0.9500 . ?
C69A C70A 1.392(9) . ?
C69B H69B 0.9500 . ?
C69B C70B 1.401(10) . ?
C70A H70A 0.9500 . ?
C70A C71A 1.366(8) . ?
C70B H70B 0.9500 . ?
C70B C71B 1.356(8) . ?
C71A H71A 0.9500 . ?
C71B H71B 0.9500 . ?
C72 C73 1.404(3) . ?
C72 C77 1.416(3) . ?
C72 B2 1.572(3) . ?
C73 C74 1.397(3) . ?
C73 C80 1.512(3) . ?
C74 H74 0.9500 . ?
C74 C75 1.396(3) . ?
C75 C76 1.389(3) . ?
C75 C79 1.514(3) . ?
C76 H76 0.9500 . ?
C76 C77 1.401(3) . ?
C77 C78 1.513(3) . ?
C78 H78A 0.9800 . ?
C78 H78B 0.9800 . ?
C78 H78C 0.9800 . ?
C79 H79A 0.9800 . ?
C79 H79B 0.9800 . ?
C79 H79C 0.9800 . ?
C80 H80A 0.9800 . ?
C80 H80B 0.9800 . ?
C80 H80C 0.9800 . ?

loop_
_geom_torsion_atom_site_label_1
_geom_torsion_atom_site_label_2
_geom_torsion_atom_site_label_3
_geom_torsion_atom_site_label_4
_geom_torsion
_geom_torsion_site_symmetry_1
_geom_torsion_site_symmetry_2
_geom_torsion_site_symmetry_3
_geom_torsion_site_symmetry_4
_geom_torsion_publ_flag
Br1A C1 C2 C3 174.9(2) . . . . ?
Br1A C1 C2 C7 -8.4(3) . . . . ?
Br1A C1 C31 C30 -171.3(2) . . . . ?
Br1B C1 C2 C3 -176.2(2) . . . . ?
Br1B C1 C2 C7 0.5(3) . . . . ?
Br1B C1 C31 C30 179.7(2) . . . . ?
Br2 C41 C42 C43 176.49(16) . . . . ?
Br2 C41 C50 C45 -179.68(15) . . . . ?
Br2 C41 C50 C49 3.4(3) . . . . ?
N2 C52 C53 C54A 174.3(4) . . . . ?
N2 C52 C53 C54B 177.5(5) . . . . ?
C1 C2 C3 C4 168.91(19) . . . . ?
C1 C2 C3 C8 -6.8(3) . . . . ?
C1 C2 C7 C6 -171.4(2) . . . . ?
C2 C1 C31 C30 8.5(3) . . . . ?
C2 C3 C4 C5 4.9(3) . . . . ?
C2 C3 C8 C9 -168.40(18) . . . . ?
C2 C3 C8 C30 15.0(3) . . . . ?
C3 C2 C7 C6 5.3(3) . . . . ?
C3 C4 C5 C6 1.0(3) . . . . ?
C3 C8 C9 C10 30.7(3) . . . . ?
C3 C8 C9 C22 -150.93(18) . . . . ?
C3 C8 C30 C31 -11.7(3) . . . . ?
C3 C8 C30 B1 162.18(17) . . . . ?
C4 C3 C8 C9 16.1(3) . . . . ?
C4 C3 C8 C30 -160.45(18) . . . . ?
C4 C5 C6 C7 -4.0(3) . . . . ?
C5 C6 C7 C2 0.8(3) . . . . ?
C7 C2 C3 C4 -8.0(3) . . . . ?
C7 C2 C3 C8 176.31(18) . . . . ?
C8 C3 C4 C5 -179.50(18) . . . . ?
C8 C9 C10 C11 25.2(3) . . . . ?
C8 C9 C10 C19 -159.38(18) . . . . ?
C8 C9 C22 N1 -17.3(3) . . . . ?
C8 C9 C22 C21 163.38(17) . . . . ?
C8 C30 C31 C1 0.1(3) . . . . ?
C8 C30 B1 N1 -4.3(3) . . . . ?
C8 C30 B1 C32 179.53(18) . . . . ?
C9 C8 C30 C31 171.60(18) . . . . ?
C9 C8 C30 B1 -14.5(3) . . . . ?
C9 C10 C11 C12 -170.43(18) . . . . ?
C9 C10 C11 C23 16.8(3) . . . . ?
C9 C10 C19 C14 169.66(17) . . . . ?
C9 C10 C19 C20 -11.4(3) . . . . ?
C10 C9 C22 N1 161.12(17) . . . . ?
C10 C9 C22 C21 -18.2(3) . . . . ?
C10 C11 C12 C13 -3.5(3) . . . . ?
C10 C11 C23 C24 42.6(3) . . . . ?
C10 C11 C23 C28 -140.6(2) . . . . ?
C10 C19 C20 C21 -4.3(3) . . . . ?
C11 C10 C19 C14 -14.7(3) . . . . ?
C11 C10 C19 C20 164.28(17) . . . . ?
C11 C12 C13 C14 -6.8(3) . . . . ?
C11 C12 C13 C18 176.3(2) . . . . ?
C11 C23 C24 C25 177.89(19) . . . . ?
C11 C23 C28 C27 -179.0(2) . . . . ?
C12 C11 C23 C24 -130.2(2) . . . . ?
C12 C11 C23 C28 46.5(3) . . . . ?
C12 C13 C14 C15 -176.02(19) . . . . ?
C12 C13 C14 C19 6.1(3) . . . . ?
C12 C13 C18 C17 177.7(2) . . . . ?
C13 C14 C15 C16 -1.8(3) . . . . ?
C13 C14 C19 C10 4.7(3) . . . . ?
C13 C14 C19 C20 -174.27(18) . . . . ?
C14 C13 C18 C17 0.8(3) . . . . ?
C14 C15 C16 C17 0.8(4) . . . . ?
C14 C19 C20 C21 174.65(18) . . . . ?
C15 C14 C19 C10 -173.1(2) . . . . ?
C15 C14 C19 C20 7.9(3) . . . . ?
C15 C16 C17 C18 1.0(4) . . . . ?
C16 C17 C18 C13 -1.8(4) . . . . ?
C18 C13 C14 C15 1.0(3) . . . . ?
C18 C13 C14 C19 -176.89(19) . . . . ?
C19 C10 C11 C12 14.1(3) . . . . ?
C19 C10 C11 C23 -158.71(18) . . . . ?
C19 C14 C15 C16 176.0(2) . . . . ?
C19 C20 C21 C22 8.7(3) . . . . ?
C20 C21 C22 N1 -176.38(18) . . . . ?
C20 C21 C22 C9 2.9(3) . . . . ?
C22 N1 B1 C30 13.4(3) . . . . ?
C22 N1 B1 C32 -170.27(17) . . . . ?
C22 C9 C10 C11 -153.19(18) . . . . ?
C22 C9 C10 C19 22.3(3) . . . . ?
C23 C11 C12 C13 169.65(18) . . . . ?
C23 C24 C25 C26 0.8(3) . . . . ?
C24 C23 C28 C27 -2.1(3) . . . . ?
C24 C25 C26 C27 -1.6(4) . . . . ?
C24 C25 C26 C29 177.6(3) . . . . ?
C25 C26 C27 C28 0.5(4) . . . . ?
C26 C27 C28 C23 1.3(4) . . . . ?
C28 C23 C24 C25 1.1(3) . . . . ?
C29 C26 C27 C28 -178.7(3) . . . . ?
C30 C8 C9 C10 -152.69(19) . . . . ?
C30 C8 C9 C22 25.6(3) . . . . ?
C31 C1 C2 C3 -4.9(3) . . . . ?
C31 C1 C2 C7 171.8(2) . . . . ?
C31 C30 B1 N1 169.57(18) . . . . ?
C31 C30 B1 C32 -6.6(3) . . . . ?
C32 C33 C34 C35 0.1(3) . . . . ?
C33 C32 C37 C36 -0.3(3) . . . . ?
C33 C32 C37 C38 176.11(19) . . . . ?
C33 C32 B1 N1 -66.5(3) . . . . ?
C33 C32 B1 C30 109.4(2) . . . . ?
C33 C34 C35 C36 0.6(3) . . . . ?
C33 C34 C35 C39 -179.74(19) . . . . ?
C34 C35 C36 C37 -1.1(3) . . . . ?
C35 C36 C37 C32 1.0(3) . . . . ?
C35 C36 C37 C38 -175.4(2) . . . . ?
C37 C32 C33 C34 -0.2(3) . . . . ?
C37 C32 C33 C40 -179.96(19) . . . . ?
C37 C32 B1 N1 114.2(2) . . . . ?
C37 C32 B1 C30 -69.9(3) . . . . ?
C39 C35 C36 C37 179.2(2) . . . . ?
C40 C33 C34 C35 179.83(19) . . . . ?
C41 C42 C43 C44 -1.1(3) . . . . ?
C41 C42 C43 B2 173.3(2) . . . . ?
C42 C41 C50 C45 4.0(3) . . . . ?
C42 C41 C50 C49 -172.9(2) . . . . ?
C42 C43 C44 C45 11.8(3) . . . . ?
C42 C43 C44 C51 -171.74(18) . . . . ?
C42 C43 B2 N2 -169.17(19) . . . . ?
C42 C43 B2 C72 7.1(3) . . . . ?
C43 C44 C45 C46 160.73(19) . . . . ?
C43 C44 C45 C50 -14.7(3) . . . . ?
C43 C44 C51 C52 -25.5(3) . . . . ?
C43 C44 C51 C56A 149.5(4) . . . . ?
C43 C44 C51 C56B 155.7(5) . . . . ?
C44 C43 B2 N2 5.1(3) . . . . ?
C44 C43 B2 C72 -178.56(18) . . . . ?
C44 C45 C46 C47 179.30(19) . . . . ?
C44 C45 C50 C41 6.9(3) . . . . ?
C44 C45 C50 C49 -176.06(18) . . . . ?
C44 C51 C52 N2 17.3(3) . . . . ?
C44 C51 C52 C53 -163.47(18) . . . . ?
C44 C51 C56A C55A 159.8(5) . . . . ?
C44 C51 C56A C57A -21.8(10) . . . . ?
C44 C51 C56B C55B 159.2(5) . . . . ?
C44 C51 C56B C57B -28.3(10) . . . . ?
C45 C44 C51 C52 150.80(19) . . . . ?
C45 C44 C51 C56A -34.2(5) . . . . ?
C45 C44 C51 C56B -27.9(5) . . . . ?
C45 C46 C47 C48 -1.5(3) . . . . ?
C46 C45 C50 C41 -168.82(19) . . . . ?
C46 C45 C50 C49 8.2(3) . . . . ?
C46 C47 C48 C49 5.1(3) . . . . ?
C47 C48 C49 C50 -1.8(3) . . . . ?
C48 C49 C50 C41 171.9(2) . . . . ?
C48 C49 C50 C45 -5.0(3) . . . . ?
C50 C41 C42 C43 -7.1(3) . . . . ?
C50 C45 C46 C47 -5.2(3) . . . . ?
C51 C44 C45 C46 -15.6(3) . . . . ?
C51 C44 C45 C50 168.96(18) . . . . ?
C51 C52 C53 C54A -4.9(4) . . . . ?
C51 C52 C53 C54B -1.7(5) . . . . ?
C51 C56A C57A C58A -22.5(14) . . . . ?
C51 C56A C57A C65A 167.2(10) . . . . ?
C51 C56B C57B C58B -13.7(13) . . . . ?
C51 C56B C57B C65B 169.8(9) . . . . ?
C52 N2 B2 C43 -14.3(3) . . . . ?
C52 N2 B2 C72 169.36(18) . . . . ?
C52 C51 C56A C55A -25.3(9) . . . . ?
C52 C51 C56A C57A 153.1(8) . . . . ?
C52 C51 C56B C55B -19.6(9) . . . . ?
C52 C51 C56B C57B 152.9(7) . . . . ?
C52 C53 C54A C55A -7.4(9) . . . . ?
C52 C53 C54B C55B -9.1(9) . . . . ?
C53 C54A C55A C56A 3.2(11) . . . . ?
C53 C54A C55A C67A -177.2(7) . . . . ?
C53 C54B C55B C56B 4.6(11) . . . . ?
C53 C54B C55B C67B -174.5(7) . . . . ?
C54A C55A C56A C51 12.5(10) . . . . ?
C54A C55A C56A C57A -166.1(8) . . . . ?
C54A C55A C67A C66A 177.8(7) . . . . ?
C54A C55A C67A C68A -6.3(12) . . . . ?
C54B C55B C56B C51 10.3(11) . . . . ?
C54B C55B C56B C57B -162.2(8) . . . . ?
C54B C55B C67B C66B 173.0(7) . . . . ?
C54B C55B C67B C68B -6.9(12) . . . . ?
C55A C56A C57A C58A 155.9(9) . . . . ?
C55A C56A C57A C65A -14.4(14) . . . . ?
C55A C67A C68A C69A -174.5(7) . . . . ?
C55B C56B C57B C58B 159.1(9) . . . . ?
C55B C56B C57B C65B -17.4(14) . . . . ?
C55B C67B C68B C69B -176.6(7) . . . . ?
C56A C51 C52 N2 -157.6(4) . . . . ?
C56A C51 C52 C53 21.6(5) . . . . ?
C56A C55A C67A C66A -2.6(11) . . . . ?
C56A C55A C67A C68A 173.3(8) . . . . ?
C56A C57A C58A C59A -42.0(17) . . . . ?
C56A C57A C58A C63A 143.4(12) . . . . ?
C56A C57A C65A C66A 2.6(16) . . . . ?
C56B C51 C52 N2 -163.7(4) . . . . ?
C56B C51 C52 C53 15.5(5) . . . . ?
C56B C55B C67B C66B -6.2(11) . . . . ?
C56B C55B C67B C68B 174.0(7) . . . . ?
C56B C57B C58B C59B -41.5(17) . . . . ?
C56B C57B C58B C63B 138.9(12) . . . . ?
C56B C57B C65B C66B 7.3(15) . . . . ?
C57A C58A C59A C60A -177.0(14) . . . . ?
C57A C58A C63A C62A 177.5(10) . . . . ?
C57A C65A C66A C67A 9.6(13) . . . . ?
C57A C65A C66A C71A -174.0(10) . . . . ?
C57B C58B C59B C60B 178.9(14) . . . . ?
C57B C58B C63B C62B -178.9(9) . . . . ?
C57B C65B C66B C67B 3.4(13) . . . . ?
C57B C65B C66B C71B -178.8(10) . . . . ?
C58A C57A C65A C66A -168.0(9) . . . . ?
C58A C59A C60A C61A 0(2) . . . . ?
C58B C57B C65B C66B -169.3(8) . . . . ?
C58B C59B C60B C61B 0(2) . . . . ?
C59A C58A C63A C62A 2.9(17) . . . . ?
C59A C60A C61A C62A 1.8(18) . . . . ?
C59A C60A C61A C64A -178.4(14) . . . . ?
C59B C58B C63B C62B 1.5(16) . . . . ?
C59B C60B C61B C62B 0.7(17) . . . . ?
C59B C60B C61B C64B -177.0(13) . . . . ?
C60A C61A C62A C63A -1.2(14) . . . . ?
C60B C61B C62B C63B -0.7(13) . . . . ?
C61A C62A C63A C58A -1.2(14) . . . . ?
C61B C62B C63B C58B -0.4(13) . . . . ?
C63A C58A C59A C60A -2(2) . . . . ?
C63B C58B C59B C60B -1(2) . . . . ?
C64A C61A C62A C63A 179.0(10) . . . . ?
C64B C61B C62B C63B 176.9(9) . . . . ?
C65A C57A C58A C59A 128.3(15) . . . . ?
C65A C57A C58A C63A -46.2(15) . . . . ?
C65A C66A C67A C55A -9.3(10) . . . . ?
C65A C66A C67A C68A 174.5(8) . . . . ?
C65A C66A C71A C70A -177.6(7) . . . . ?
C65B C57B C58B C59B 135.0(15) . . . . ?
C65B C57B C58B C63B -44.6(15) . . . . ?
C65B C66B C67B C55B -4.1(10) . . . . ?
C65B C66B C67B C68B 175.8(7) . . . . ?
C65B C66B C71B C70B -178.1(7) . . . . ?
C66A C67A C68A C69A 1.4(11) . . . . ?
C66B C67B C68B C69B 3.5(10) . . . . ?
C67A C55A C56A C51 -167.2(7) . . . . ?
C67A C55A C56A C57A 14.3(12) . . . . ?
C67A C66A C71A C70A -1.3(10) . . . . ?
C67A C68A C69A C70A 2.4(10) . . . . ?
C67B C55B C56B C51 -170.6(7) . . . . ?
C67B C55B C56B C57B 16.9(12) . . . . ?
C67B C66B C71B C70B -0.3(9) . . . . ?
C67B C68B C69B C70B -2.7(10) . . . . ?
C68A C69A C70A C71A -5.6(9) . . . . ?
C68B C69B C70B C71B 0.3(9) . . . . ?
C69A C70A C71A C66A 5.1(9) . . . . ?
C69B C70B C71B C66B 1.2(9) . . . . ?
C71A C66A C67A C55A 174.2(8) . . . . ?
C71A C66A C67A C68A -2.0(10) . . . . ?
C71B C66B C67B C55B 178.1(7) . . . . ?
C71B C66B C67B C68B -2.0(9) . . . . ?
C72 C73 C74 C75 1.3(3) . . . . ?
C73 C72 C77 C76 -0.2(3) . . . . ?
C73 C72 C77 C78 -177.64(19) . . . . ?
C73 C72 B2 N2 67.0(3) . . . . ?
C73 C72 B2 C43 -109.0(2) . . . . ?
C73 C74 C75 C76 -1.3(3) . . . . ?
C73 C74 C75 C79 177.7(2) . . . . ?
C74 C75 C76 C77 0.6(3) . . . . ?
C75 C76 C77 C72 0.2(3) . . . . ?
C75 C76 C77 C78 177.6(2) . . . . ?
C77 C72 C73 C74 -0.5(3) . . . . ?
C77 C72 C73 C80 177.93(19) . . . . ?
C77 C72 B2 N2 -113.3(2) . . . . ?
C77 C72 B2 C43 70.7(3) . . . . ?
C79 C75 C76 C77 -178.5(2) . . . . ?
C80 C73 C74 C75 -177.1(2) . . . . ?
B1 N1 C22 C9 -2.8(3) . . . . ?
B1 N1 C22 C21 176.52(18) . . . . ?
B1 C30 C31 C1 -173.8(2) . . . . ?
B1 C32 C33 C34 -179.52(18) . . . . ?
B1 C32 C33 C40 0.8(3) . . . . ?
B1 C32 C37 C36 178.98(18) . . . . ?
B1 C32 C37 C38 -4.6(3) . . . . ?
B2 N2 C52 C51 3.2(3) . . . . ?
B2 N2 C52 C53 -176.00(19) . . . . ?
B2 C43 C44 C45 -162.56(18) . . . . ?
B2 C43 C44 C51 13.9(3) . . . . ?
B2 C72 C73 C74 179.17(18) . . . . ?
B2 C72 C73 C80 -2.4(3) . . . . ?
B2 C72 C77 C76 -179.89(18) . . . . ?
B2 C72 C77 C78 2.7(3) . . . . ?

loop_
_smtbx_masks_void_nr
_smtbx_masks_void_average_x
_smtbx_masks_void_average_y
_smtbx_masks_void_average_z
_smtbx_masks_void_volume
_smtbx_masks_void_count_electrons
_smtbx_masks_void_content
1 -0.755 0.000 0.500 471.7 126.3 '2 CH2Cl2,2 CH3CN'
2 -0.724 0.500 0.000 471.7 126.3 '2 CH2Cl2,2 CH3CN'
